data_4339785
loop_
_publ_author_name
'Dey, Subrata K.'
'Abedin, Tareque S. M.'
'Dawe, Louise N.'
'Tandon, Santokh S.'
'Collins, Julie L.'
'Thompson, Laurence K.'
'Postnikov, Andrei V.'
'Alam, Mohammad S.'
'M\"uller, Paul'

_publ_section_title
;
 Supramolecular self-assembled polynuclear complexes from tritopic,
 tetratopic, and pentatopic ligands: structural, magnetic and surface
 studies.
;
_journal_issue 19
_journal_name_full 'Inorganic chemistry'
_journal_page_first 7767
_journal_page_last 7781
_journal_paper_doi 10.1021/ic070336a
_journal_volume 46
_journal_year 2007
_chemical_formula_sum 'C35 H27 Mn N13 O4'
_chemical_formula_weight 748.64
_chemical_name_systematic
; 
 ? 
;
_space_group_IT_number 9
_symmetry_cell_setting monoclinic
_symmetry_space_group_name_Hall 'C -2yc'
_symmetry_space_group_name_H-M 'C 1 c 1'
_atom_sites_solution_hydrogens geom
_atom_sites_solution_primary direct
_atom_sites_solution_secondary difmap
_audit_creation_method SHELXL-97
_cell_angle_alpha 90.00
_cell_angle_beta 97.04(2)
_cell_angle_gamma 90.00
_cell_formula_units_Z 4
_cell_length_a 15.139(10)
_cell_length_b 10.791(7)
_cell_length_c 21.138(13)
_cell_measurement_reflns_used 8057
_cell_measurement_temperature 173(2)
_cell_measurement_theta_max 30.8
_cell_measurement_theta_min 1.9
_cell_volume 3427(4)
_computing_cell_refinement 'CrystalClear (Rigaku/MSC Inc., 2005)'
_computing_data_collection 'CrystalClear (Rigaku/MSC Inc., 2005)'
_computing_data_reduction 'CrystalClear (Rigaku/MSC Inc., 2005)'
_computing_molecular_graphics 'Crystalstructure 3.7.0'
_computing_publication_material 'Crystalstructure 3.7.0'
_computing_structure_refinement 'SHELXL-97 (Sheldrick, 1997)'
_computing_structure_solution 'SHELXS-97 (Sheldrick, 1990)'
_diffrn_ambient_temperature 173(2)
_diffrn_detector_area_resol_mean 14.63
_diffrn_measured_fraction_theta_full 0.852
_diffrn_measured_fraction_theta_max 0.852
_diffrn_measurement_device_type 'Rigaku Saturn'
_diffrn_measurement_method \w
_diffrn_radiation_monochromator graphite
_diffrn_radiation_source 'fine-focus sealed tube'
_diffrn_radiation_type MoK\a
_diffrn_radiation_wavelength 0.71070
_diffrn_reflns_av_R_equivalents 0.0499
_diffrn_reflns_av_sigmaI/netI 0.0593
_diffrn_reflns_limit_h_max 19
_diffrn_reflns_limit_h_min -21
_diffrn_reflns_limit_k_max 15
_diffrn_reflns_limit_k_min -11
_diffrn_reflns_limit_l_max 30
_diffrn_reflns_limit_l_min -22
_diffrn_reflns_number 14455
_diffrn_reflns_theta_full 30.77
_diffrn_reflns_theta_max 30.77
_diffrn_reflns_theta_min 2.92
_exptl_absorpt_coefficient_mu 0.446
_exptl_absorpt_correction_T_max 0.9576
_exptl_absorpt_correction_T_min 0.8965
_exptl_absorpt_correction_type numerical
_exptl_crystal_colour Orange
_exptl_crystal_density_diffrn 1.451
_exptl_crystal_density_method 'not measured'
_exptl_crystal_description Prism
_exptl_crystal_F_000 1540
_exptl_crystal_size_max 0.40
_exptl_crystal_size_mid 0.20
_exptl_crystal_size_min 0.10
_refine_diff_density_max 0.392
_refine_diff_density_min -0.539
_refine_diff_density_rms 0.070
_refine_ls_abs_structure_details 'Flack H D (1983), Acta Cryst. A39, 876-881'
_refine_ls_abs_structure_Flack 0.02(3)
_refine_ls_extinction_coef 0.0029(5)
_refine_ls_extinction_expression Fc^*^=kFc[1+0.001xFc^2^\l^3^/sin(2\q)]^-1/4^
_refine_ls_extinction_method SHELXL
_refine_ls_goodness_of_fit_ref 1.132
_refine_ls_hydrogen_treatment constr
_refine_ls_matrix_type full
_refine_ls_number_parameters 486
_refine_ls_number_reflns 6893
_refine_ls_number_restraints 2
_refine_ls_restrained_S_all 1.132
_refine_ls_R_factor_all 0.0958
_refine_ls_R_factor_gt 0.0883
_refine_ls_shift/su_max 0.000
_refine_ls_shift/su_mean 0.000
_refine_ls_structure_factor_coef Fsqd
_refine_ls_weighting_details 'calc w=1/[\s^2^(Fo^2^)+(0.0827P)^2^+6.3387P] where P=(Fo^2^+2Fc^2^)/3'
_refine_ls_weighting_scheme calc
_refine_ls_wR_factor_gt 0.2083
_refine_ls_wR_factor_ref 0.2174
_reflns_number_gt 6134
_reflns_number_total 6893
_reflns_threshold_expression >2sigma(I)
_cod_data_source_file ic070336a-file001.cif
_cod_data_source_block shelxl_TA383_(10)
_cod_depositor_comments
;
The following automatic conversions were performed:

'_exptl_absorpt_correction_type' value 'Numerical' changed to
'numerical' according to
/usr/data/users/saulius/automatic-downloads/retrospective/ACS/lib/dictionaries/cif_core.dic
dictionary named 'cif_core.dic' version 2.4.2 from 2011-04-26.

Automatic conversion script
Id: cif_fix_values 2281 2013-09-26 08:29:07Z andrius 
;
_cod_database_code 4339785

loop_
_symmetry_equiv_pos_as_xyz
'x, y, z'
'x, -y, z+1/2'
'x+1/2, y+1/2, z'
'x+1/2, -y+1/2, z+1/2'

loop_
_atom_site_label
_atom_site_type_symbol
_atom_site_fract_x
_atom_site_fract_y
_atom_site_fract_z
_atom_site_U_iso_or_equiv
_atom_site_adp_type
_atom_site_occupancy
_atom_site_symmetry_multiplicity
_atom_site_calc_flag
_atom_site_refinement_flags
Mn1 Mn -0.02061(6) 0.39858(9) 0.19218(4) 0.0525(3) Uani 1 1 d .
O1 O -0.0084(4) -0.1722(5) 0.3348(2) 0.0759(15) Uani 1 1 d .
O2 O 0.2351(4) 0.3153(5) 0.4855(2) 0.0687(13) Uani 1 1 d .
O3 O 0.0629(3) 0.4270(5) 0.2813(2) 0.0598(11) Uani 1 1 d .
O4 O 0.0078(3) 0.2039(5) 0.1961(2) 0.0663(13) Uani 1 1 d .
N1 N -0.1308(4) 0.5354(5) 0.2109(3) 0.0551(13) Uani 1 1 d .
N2 N -0.2994(4) 0.2976(6) 0.1866(3) 0.0708(16) Uani 1 1 d .
H1 H -0.3028 0.2186 0.1814 0.085 Uiso 1 1 calc R
H2 H -0.3461 0.3393 0.1924 0.085 Uiso 1 1 calc R
N3 N -0.1457(4) 0.3029(5) 0.1772(2) 0.0516(12) Uani 1 1 d .
N4 N -0.1436(4) 0.1725(5) 0.1699(2) 0.0528(12) Uani 1 1 d .
N5 N -0.0048(4) -0.0654(6) 0.2208(2) 0.0578(13) Uani 1 1 d .
N6 N 0.0190(4) -0.0023(5) 0.2783(2) 0.0554(13) Uani 1 1 d .
N7 N 0.0969(4) 0.1090(5) 0.3878(2) 0.0559(13) Uani 1 1 d .
N8 N 0.1644(5) 0.3493(6) 0.3863(3) 0.0631(15) Uani 1 1 d .
N9 N 0.2070(4) 0.4616(5) 0.3837(2) 0.0586(13) Uani 1 1 d .
N10 N 0.1579(4) 0.5328(6) 0.2205(2) 0.0551(13) Uani 1 1 d .
N11 N 0.0963(4) 0.4908(6) 0.1704(2) 0.0582(14) Uani 1 1 d .
N12 N 0.2017(4) 0.5349(7) 0.1014(3) 0.0734(18) Uani 1 1 d .
H3 H 0.2408 0.5594 0.1318 0.088 Uiso 1 1 calc R
H4 H 0.2139 0.5355 0.0628 0.088 Uiso 1 1 calc R
N13 N -0.0205(4) 0.4073(5) 0.0794(3) 0.0580(14) Uani 1 1 d .
C1 C -0.1204(6) 0.6548(8) 0.2268(4) 0.075(2) Uani 1 1 d .
H5 H -0.0630 0.6859 0.2365 0.089 Uiso 1 1 calc R
C2 C -0.1914(6) 0.7334(8) 0.2292(5) 0.092(3) Uani 1 1 d .
H6 H -0.1819 0.8148 0.2430 0.110 Uiso 1 1 calc R
C3 C -0.2755(6) 0.6918(8) 0.2115(5) 0.084(2) Uani 1 1 d .
H7 H -0.3238 0.7456 0.2095 0.100 Uiso 1 1 calc R
C4 C -0.2878(5) 0.5663(7) 0.1964(4) 0.0696(19) Uani 1 1 d .
H8 H -0.3448 0.5342 0.1860 0.083 Uiso 1 1 calc R
C5 C -0.2138(4) 0.4906(7) 0.1970(3) 0.0541(15) Uani 1 1 d .
C6 C -0.2205(4) 0.3561(7) 0.1855(3) 0.0537(14) Uani 1 1 d .
C7 C -0.0602(4) 0.1369(6) 0.1793(3) 0.0507(14) Uani 1 1 d .
C8 C -0.0430(4) 0.0000(6) 0.1743(3) 0.0500(13) Uani 1 1 d .
C9 C -0.0632(5) -0.0635(6) 0.1113(3) 0.0544(14) Uani 1 1 d .
C10 C -0.1058(5) -0.0043(7) 0.0595(3) 0.0600(16) Uani 1 1 d .
H9 H -0.1206 0.0789 0.0629 0.072 Uiso 1 1 calc R
C11 C -0.1279(6) -0.0642(9) 0.0019(3) 0.078(2) Uani 1 1 d .
H10 H -0.1552 -0.0213 -0.0334 0.094 Uiso 1 1 calc R
C12 C -0.1085(8) -0.1903(10) -0.0025(4) 0.101(3) Uani 1 1 d .
H11 H -0.1252 -0.2329 -0.0403 0.121 Uiso 1 1 calc R
C13 C -0.0640(9) -0.2522(10) 0.0499(4) 0.105(4) Uani 1 1 d .
H12 H -0.0494 -0.3356 0.0469 0.126 Uiso 1 1 calc R
C14 C -0.0418(7) -0.1890(8) 0.1062(3) 0.081(2) Uani 1 1 d .
H13 H -0.0122 -0.2301 0.1412 0.097 Uiso 1 1 calc R
C15 C 0.0192(5) -0.0670(7) 0.3329(3) 0.0577(15) Uani 1 1 d .
C16 C 0.0607(5) -0.0029(6) 0.3925(3) 0.0536(14) Uani 1 1 d .
C17 C 0.0604(6) -0.0655(8) 0.4492(3) 0.0670(19) Uani 1 1 d .
H14 H 0.0319 -0.1418 0.4501 0.080 Uiso 1 1 calc R
C18 C 0.1021(6) -0.0147(8) 0.5039(3) 0.075(2) Uani 1 1 d .
H15 H 0.1042 -0.0567 0.5425 0.090 Uiso 1 1 calc R
C19 C 0.1417(6) 0.1017(7) 0.5010(3) 0.070(2) Uani 1 1 d .
H16 H 0.1698 0.1396 0.5376 0.084 Uiso 1 1 calc R
C20 C 0.1382(5) 0.1599(7) 0.4416(3) 0.0565(15) Uani 1 1 d .
C21 C 0.1839(5) 0.2812(7) 0.4399(3) 0.0563(15) Uani 1 1 d .
C22 C 0.1948(4) 0.5267(7) 0.3329(3) 0.0534(14) Uani 1 1 d .
C23 C 0.2462(4) 0.6443(7) 0.3356(3) 0.0564(15) Uani 1 1 d .
C24 C 0.3343(5) 0.6441(7) 0.3256(3) 0.0643(17) Uani 1 1 d .
H17 H 0.3609 0.5701 0.3157 0.077 Uiso 1 1 calc R
C25 C 0.3833(6) 0.7503(8) 0.3298(4) 0.0711(19) Uani 1 1 d .
H18 H 0.4425 0.7470 0.3224 0.085 Uiso 1 1 calc R
C26 C 0.3479(6) 0.8621(8) 0.3448(3) 0.0695(19) Uani 1 1 d .
H19 H 0.3818 0.9341 0.3479 0.083 Uiso 1 1 calc R
C27 C 0.2603(7) 0.8628(9) 0.3550(5) 0.094(3) Uani 1 1 d .
H20 H 0.2338 0.9368 0.3651 0.112 Uiso 1 1 calc R
C28 C 0.2111(6) 0.7557(9) 0.3504(5) 0.094(3) Uani 1 1 d .
H21 H 0.1518 0.7590 0.3577 0.113 Uiso 1 1 calc R
C29 C 0.1330(4) 0.4951(6) 0.2748(3) 0.0553(15) Uani 1 1 d .
C30 C 0.1231(4) 0.4964(6) 0.1141(3) 0.0543(14) Uani 1 1 d .
C31 C 0.0565(5) 0.4491(6) 0.0603(3) 0.0553(15) Uani 1 1 d .
C32 C 0.0729(5) 0.4489(7) -0.0022(3) 0.0631(17) Uani 1 1 d .
H22 H 0.1272 0.4762 -0.0132 0.076 Uiso 1 1 calc R
C33 C 0.0068(6) 0.4070(8) -0.0485(3) 0.071(2) Uani 1 1 d .
H23 H 0.0157 0.4077 -0.0913 0.085 Uiso 1 1 calc R
C34 C -0.0723(6) 0.3643(9) -0.0304(4) 0.075(2) Uani 1 1 d .
H24 H -0.1174 0.3351 -0.0605 0.090 Uiso 1 1 calc R
C35 C -0.0828(5) 0.3659(8) 0.0338(3) 0.0659(18) Uani 1 1 d .
H25 H -0.1361 0.3367 0.0459 0.079 Uiso 1 1 calc R
H26 H 0.037(4) 0.083(6) 0.278(3) 0.046 Uiso 1 1 d .
H27 H 0.114(5) 0.331(6) 0.360(3) 0.046 Uiso 1 1 d .

loop_
_atom_site_aniso_label
_atom_site_aniso_U_11
_atom_site_aniso_U_22
_atom_site_aniso_U_33
_atom_site_aniso_U_23
_atom_site_aniso_U_13
_atom_site_aniso_U_12
Mn1 0.0449(5) 0.0591(5) 0.0517(5) 0.0017(4) -0.0012(3) -0.0038(5)
O1 0.094(4) 0.070(3) 0.059(3) 0.001(2) -0.008(3) -0.016(3)
O2 0.075(3) 0.076(3) 0.050(2) -0.003(2) -0.013(2) -0.001(3)
O3 0.050(3) 0.079(3) 0.048(2) 0.005(2) -0.0042(18) -0.012(2)
O4 0.057(3) 0.071(3) 0.069(3) 0.002(2) -0.004(2) -0.003(2)
N1 0.046(3) 0.053(3) 0.065(3) 0.002(2) 0.002(2) -0.004(2)
N2 0.051(3) 0.065(4) 0.096(4) -0.009(3) 0.008(3) -0.012(3)
N3 0.053(3) 0.055(3) 0.047(3) 0.001(2) 0.004(2) -0.001(2)
N4 0.048(3) 0.059(3) 0.050(3) -0.001(2) 0.003(2) 0.002(2)
N5 0.059(3) 0.063(3) 0.048(3) -0.006(2) -0.005(2) 0.001(3)
N6 0.065(3) 0.053(3) 0.045(3) -0.004(2) -0.007(2) -0.004(3)
N7 0.062(3) 0.061(3) 0.043(3) 0.000(2) -0.001(2) 0.005(3)
N8 0.070(4) 0.067(4) 0.047(3) 0.002(2) -0.010(2) -0.016(3)
N9 0.064(4) 0.059(3) 0.050(3) -0.001(2) -0.002(2) -0.006(3)
N10 0.048(3) 0.070(3) 0.045(3) -0.003(2) -0.003(2) -0.010(3)
N11 0.059(4) 0.069(4) 0.044(3) 0.000(2) 0.001(2) -0.008(3)
N12 0.062(4) 0.111(5) 0.047(3) 0.000(3) 0.002(3) -0.014(4)
N13 0.052(3) 0.062(3) 0.058(3) -0.001(2) -0.003(2) -0.002(3)
C1 0.064(5) 0.068(5) 0.088(5) -0.010(4) -0.004(4) -0.014(4)
C2 0.071(6) 0.059(5) 0.145(8) -0.021(5) 0.014(5) -0.003(4)
C3 0.059(5) 0.055(4) 0.136(8) -0.005(4) 0.009(5) 0.007(4)
C4 0.059(4) 0.058(4) 0.092(5) -0.002(4) 0.008(4) 0.001(3)
C5 0.045(3) 0.069(4) 0.048(3) -0.001(3) 0.001(2) -0.003(3)
C6 0.050(3) 0.063(4) 0.047(3) 0.000(3) 0.002(2) 0.005(3)
C7 0.049(3) 0.064(4) 0.037(3) 0.003(2) -0.003(2) 0.002(3)
C8 0.050(3) 0.054(3) 0.044(3) -0.001(2) -0.001(2) -0.004(3)
C9 0.053(4) 0.059(4) 0.049(3) -0.002(3) -0.003(3) -0.003(3)
C10 0.057(4) 0.064(4) 0.058(4) -0.002(3) 0.002(3) 0.004(3)
C11 0.097(6) 0.088(6) 0.044(3) -0.002(3) -0.010(3) 0.027(5)
C12 0.131(9) 0.101(7) 0.063(5) -0.029(5) -0.019(5) 0.024(7)
C13 0.157(11) 0.077(6) 0.075(6) -0.016(5) -0.012(6) 0.010(7)
C14 0.108(7) 0.078(5) 0.051(4) -0.003(3) -0.011(4) 0.013(5)
C15 0.060(4) 0.064(4) 0.047(3) 0.001(3) -0.004(3) 0.005(3)
C16 0.058(4) 0.056(4) 0.046(3) 0.001(2) 0.002(3) -0.002(3)
C17 0.083(5) 0.067(4) 0.049(3) 0.007(3) -0.003(3) -0.003(4)
C18 0.100(6) 0.078(5) 0.046(4) 0.009(3) -0.002(4) -0.013(5)
C19 0.089(6) 0.072(5) 0.044(3) 0.000(3) -0.010(3) -0.005(4)
C20 0.057(4) 0.070(4) 0.040(3) -0.006(3) -0.006(2) -0.006(3)
C21 0.062(4) 0.062(4) 0.042(3) 0.001(2) -0.003(3) -0.003(3)
C22 0.044(3) 0.064(4) 0.051(3) -0.004(3) 0.003(2) -0.006(3)
C23 0.053(4) 0.072(4) 0.042(3) -0.005(3) 0.000(2) -0.003(3)
C24 0.058(4) 0.059(4) 0.075(4) -0.008(3) 0.005(3) 0.003(3)
C25 0.065(5) 0.079(5) 0.070(4) 0.000(4) 0.012(3) -0.010(4)
C26 0.076(5) 0.073(5) 0.059(4) 0.006(3) 0.003(3) -0.018(4)
C27 0.072(6) 0.060(5) 0.151(9) -0.005(5) 0.022(6) 0.002(4)
C28 0.051(5) 0.073(5) 0.156(9) -0.018(6) 0.005(5) -0.004(4)
C29 0.050(4) 0.059(4) 0.055(3) 0.000(3) -0.006(3) 0.001(3)
C30 0.049(4) 0.053(3) 0.060(4) -0.006(3) 0.004(3) -0.005(3)
C31 0.056(4) 0.057(4) 0.050(3) 0.005(3) -0.003(3) -0.007(3)
C32 0.066(4) 0.073(5) 0.050(3) -0.002(3) 0.003(3) -0.004(4)
C33 0.076(5) 0.089(6) 0.046(3) -0.002(3) 0.001(3) -0.005(4)
C34 0.073(5) 0.087(6) 0.060(4) -0.009(4) -0.009(4) -0.011(4)
C35 0.052(4) 0.078(5) 0.064(4) 0.000(3) -0.006(3) -0.015(4)

loop_
_atom_type_symbol
_atom_type_description
_atom_type_scat_dispersion_real
_atom_type_scat_dispersion_imag
_atom_type_scat_source
C C 0.0033 0.0016 'International Tables Vol C Tables 4.2.6.8 and 6.1.1.4'
H H 0.0000 0.0000 'International Tables Vol C Tables 4.2.6.8 and 6.1.1.4'
Mn Mn 0.3368 0.7283 'International Tables Vol C Tables 4.2.6.8 and 6.1.1.4'
N N 0.0061 0.0033 'International Tables Vol C Tables 4.2.6.8 and 6.1.1.4'
O O 0.0106 0.0060 'International Tables Vol C Tables 4.2.6.8 and 6.1.1.4'

loop_
_geom_angle_atom_site_label_1
_geom_angle_atom_site_label_2
_geom_angle_atom_site_label_3
_geom_angle
N11 Mn1 O4 107.3(2)
N11 Mn1 N3 159.16(19)
O4 Mn1 N3 72.8(2)
N11 Mn1 O3 73.06(19)
O4 Mn1 O3 90.68(19)
N3 Mn1 O3 127.56(19)
N11 Mn1 N1 112.2(2)
O4 Mn1 N1 140.3(2)
N3 Mn1 N1 71.8(2)
O3 Mn1 N1 96.8(2)
N11 Mn1 N13 70.30(19)
O4 Mn1 N13 93.1(2)
N3 Mn1 N13 88.85(19)
O3 Mn1 N13 142.59(19)
N1 Mn1 N13 103.6(2)
C29 O3 Mn1 112.6(4)
C7 O4 Mn1 113.2(4)
C1 N1 C5 118.7(6)
C1 N1 Mn1 126.6(5)
C5 N1 Mn1 114.2(4)
C6 N3 N4 119.0(6)
C6 N3 Mn1 122.3(5)
N4 N3 Mn1 117.6(4)
C7 N4 N3 108.0(5)
C8 N5 N6 116.1(6)
C15 N6 N5 117.7(6)
C16 N7 C20 117.3(5)
C21 N8 N9 117.2(5)
C22 N9 N8 119.8(5)
C29 N10 N11 108.9(5)
C30 N11 N10 115.0(6)
C30 N11 Mn1 125.4(5)
N10 N11 Mn1 118.9(4)
C35 N13 C31 116.8(6)
C35 N13 Mn1 128.3(5)
C31 N13 Mn1 114.7(4)
N1 C1 C2 122.4(7)
C3 C2 C1 119.8(8)
C2 C3 C4 118.5(8)
C5 C4 C3 119.0(7)
N1 C5 C4 121.5(6)
N1 C5 C6 115.7(6)
C4 C5 C6 122.7(6)
N3 C6 N2 125.5(7)
N3 C6 C5 114.4(6)
N2 C6 C5 120.1(6)
O4 C7 N4 127.3(6)
O4 C7 C8 115.8(6)
N4 C7 C8 116.7(6)
N5 C8 C9 116.9(6)
N5 C8 C7 123.3(5)
C9 C8 C7 119.6(5)
C10 C9 C14 119.0(6)
C10 C9 C8 121.8(6)
C14 C9 C8 119.2(6)
C9 C10 C11 121.9(7)
C10 C11 C12 118.9(7)
C13 C12 C11 119.9(8)
C14 C13 C12 119.5(9)
C13 C14 C9 120.8(7)
O1 C15 N6 123.3(6)
O1 C15 C16 120.9(6)
N6 C15 C16 115.8(6)
N7 C16 C17 123.7(6)
N7 C16 C15 119.1(6)
C17 C16 C15 117.2(7)
C18 C17 C16 119.4(8)
C17 C18 C19 118.7(7)
C18 C19 C20 118.3(6)
N7 C20 C19 122.5(7)
N7 C20 C21 120.6(5)
C19 C20 C21 116.8(5)
O2 C21 N8 123.4(7)
O2 C21 C20 120.1(6)
N8 C21 C20 116.5(5)
N9 C22 C23 114.5(5)
N9 C22 C29 125.4(6)
C23 C22 C29 120.0(6)
C28 C23 C24 116.7(7)
C28 C23 C22 122.9(7)
C24 C23 C22 120.4(7)
C25 C24 C23 121.2(8)
C24 C25 C26 122.0(8)
C27 C26 C25 117.1(8)
C26 C27 C28 120.8(9)
C23 C28 C27 122.3(8)
O3 C29 N10 125.9(5)
O3 C29 C22 118.5(6)
N10 C29 C22 115.4(6)
N11 C30 N12 126.1(6)
N11 C30 C31 114.6(6)
N12 C30 C31 119.2(6)
N13 C31 C32 123.4(6)
N13 C31 C30 113.9(5)
C32 C31 C30 122.7(7)
C31 C32 C33 118.6(8)
C34 C33 C32 119.2(7)
C33 C34 C35 118.4(7)
N13 C35 C34 123.6(8)

loop_
_geom_bond_atom_site_label_1
_geom_bond_atom_site_label_2
_geom_bond_distance
Mn1 N11 2.129(6)
Mn1 O4 2.144(6)
Mn1 N3 2.146(6)
Mn1 O3 2.158(4)
Mn1 N1 2.298(6)
Mn1 N13 2.385(6)
O1 C15 1.213(9)
O2 C21 1.218(7)
O3 C29 1.311(8)
O4 C7 1.274(8)
N1 C1 1.336(10)
N1 C5 1.345(8)
N2 C6 1.353(9)
N3 C6 1.302(8)
N3 N4 1.416(7)
N4 C7 1.311(8)
N5 C8 1.288(8)
N5 N6 1.402(7)
N6 C15 1.348(8)
N7 C16 1.334(9)
N7 C20 1.346(8)
N8 C21 1.352(8)
N8 N9 1.377(8)
N9 C22 1.278(8)
N10 C29 1.316(8)
N10 N11 1.399(7)
N11 C30 1.305(8)
N12 C30 1.319(9)
N13 C35 1.341(8)
N13 C31 1.356(9)
C1 C2 1.376(12)
C2 C3 1.359(12)
C3 C4 1.399(11)
C4 C5 1.385(10)
C5 C6 1.472(10)
C7 C8 1.506(9)
C8 C9 1.496(8)
C9 C10 1.360(9)
C9 C14 1.399(10)
C10 C11 1.383(10)
C11 C12 1.398(13)
C12 C13 1.395(14)
C13 C14 1.377(11)
C15 C16 1.504(9)
C16 C17 1.377(9)
C17 C18 1.364(10)
C18 C19 1.397(11)
C19 C20 1.399(9)
C20 C21 1.483(9)
C22 C23 1.487(10)
C22 C29 1.489(8)
C23 C28 1.365(12)
C23 C24 1.376(10)
C24 C25 1.362(11)
C25 C26 1.373(12)
C26 C27 1.369(13)
C27 C28 1.372(13)
C30 C31 1.514(9)
C31 C32 1.374(9)
C32 C33 1.387(10)
C33 C34 1.381(12)
C34 C35 1.385(11)
